data_7119439
loop_
_publ_author_name
'Peng, Youbin'
'Liu, Juan'
'Qi, Chaorong'
'Yuan, Gaoqing'
'Li, Jiawei'
'Jiang, Huanfeng'

_publ_section_title
;
 nBu4NI-catalyzed oxidative cross-coupling of carbon dioxide, amines, and
 aryl ketones: access to O-\b-oxoalkyl carbamates.
;
_journal_issue 18
_journal_name_full 'Chemical communications (Cambridge, England)'
_journal_page_first 2665
_journal_page_last 2668
_journal_paper_doi 10.1039/c6cc09762f
_journal_volume 53
_journal_year 2017
_chemical_formula_moiety 'C14 H17 N O3 S'
_chemical_formula_sum 'C14 H17 N O3 S'
_chemical_formula_weight 279.35
_chemical_name_systematic
;
 ? 
;
_space_group_crystal_system monoclinic
_space_group_IT_number 14
_space_group_name_Hall '-P 2yn'
_space_group_name_H-M_alt 'P 1 21/n 1'
_symmetry_space_group_name_Hall '-P 2yn'
_symmetry_space_group_name_H-M 'P 1 21/n 1'
_atom_sites_solution_hydrogens geom
_atom_sites_solution_primary iterative
_atom_sites_solution_secondary difmap
_audit_creation_date 2016-06-12
_audit_creation_method
;
Olex2 1.2
(compiled 2014.09.19 svn.r3010 for OlexSys, GUI svn.r4874)
;
_audit_update_record
;
2016-12-05 deposited with the CCDC.
2017-01-13 downloaded from the CCDC.
;
_cell_angle_alpha 90.00
_cell_angle_beta 109.0008(16)
_cell_angle_gamma 90.00
_cell_formula_units_Z 4
_cell_length_a 10.04588(15)
_cell_length_b 9.57981(12)
_cell_length_c 15.0463(2)
_cell_measurement_reflns_used 3814
_cell_measurement_temperature 150.00(10)
_cell_measurement_theta_max 73.8600
_cell_measurement_theta_min 4.6700
_cell_volume 1369.12(3)
_computing_cell_refinement 'CrysAlisPro 1.171.38.43 (Rigaku OD, 2015)'
_computing_data_collection 'CrysAlisPro 1.171.38.43 (Rigaku OD, 2015)'
_computing_data_reduction 'CrysAlisPro 1.171.38.43 (Rigaku OD, 2015)'
_computing_molecular_graphics 'Olex2 (Dolomanov et al., 2009)'
_computing_publication_material 'Olex2 (Dolomanov et al., 2009)'
_computing_structure_refinement 'XL (Sheldrick, 2008)'
_computing_structure_solution 'olex2.solve (Bourhis et al., 2013)'
_diffrn_ambient_environment N~2~
_diffrn_ambient_temperature 150.00(10)
_diffrn_detector 'CCD plate'
_diffrn_detector_area_resol_mean 5.2913
_diffrn_detector_type AtlasS2
_diffrn_measured_fraction_theta_full 0.970
_diffrn_measured_fraction_theta_max 0.970
_diffrn_measurement_details
;
List of Runs (angles in degrees, time in seconds):

  # Type    Start    End  Width  t~exp~   \w     \q     \k     \f   Frames
#--------------------------------------------------------------------------
  1  \w    -68.00  31.00   1.00    1.00    --  -41.89  57.00 120.00   99
  2  \w     57.00  89.00   1.00    1.00    --   41.89-125.00 -90.00   32
  3  \w     36.00 130.00   1.00    1.00    --  107.79 -45.00  30.00   94
  4  \w     76.00 138.00   1.00    1.00    --  107.79 -77.00 120.00   62
  5  \w    108.00 163.00   1.00    1.00    --  107.79  30.00 -90.00   55
  6  \w     95.00 124.00   1.00    1.00    --  107.79 125.00  30.00   29
  7  \w    137.00 177.00   1.00    1.00    --  107.79 125.00  30.00   40
  8  \w    128.00 164.00   1.00    1.00    --  107.79 125.00 120.00   36
  9  \w     80.00 169.00   1.00    1.00    --  107.79  77.00-180.00   89
 10  \w   -107.00 -19.00   1.00    1.00    --  -41.89 -57.00 -30.00   88
;
_diffrn_measurement_device 'four-circle diffractometer'
_diffrn_measurement_device_type 'SuperNova, Dual, Cu at zero, AtlasS2'
_diffrn_measurement_method '\w scans'
_diffrn_orient_matrix_type 'CrysAlisPro convention (1999,Acta A55,543-557)'
_diffrn_orient_matrix_UB_11 -0.0415454000
_diffrn_orient_matrix_UB_12 -0.0144492000
_diffrn_orient_matrix_UB_13 0.0894906000
_diffrn_orient_matrix_UB_21 -0.1141744000
_diffrn_orient_matrix_UB_22 0.1125029000
_diffrn_orient_matrix_UB_23 -0.0374172000
_diffrn_orient_matrix_UB_31 -0.1073848000
_diffrn_orient_matrix_UB_32 -0.1140821000
_diffrn_orient_matrix_UB_33 -0.0481428000
_diffrn_radiation_monochromator mirror
_diffrn_radiation_probe x-ray
_diffrn_radiation_type CuK\a
_diffrn_radiation_wavelength 1.54184
_diffrn_reflns_av_R_equivalents 0.0136
_diffrn_reflns_av_unetI/netI 0.0172
_diffrn_reflns_limit_h_max 11
_diffrn_reflns_limit_h_min -12
_diffrn_reflns_limit_k_max 10
_diffrn_reflns_limit_k_min -11
_diffrn_reflns_limit_l_max 18
_diffrn_reflns_limit_l_min -17
_diffrn_reflns_number 5057
_diffrn_reflns_theta_full 74.05
_diffrn_reflns_theta_max 74.05
_diffrn_reflns_theta_min 4.68
_diffrn_source 'micro-focus sealed X-ray tube'
_diffrn_source_type 'SuperNova (Cu) X-ray Source'
_exptl_absorpt_coefficient_mu 2.140
_exptl_absorpt_correction_T_max 1.00000
_exptl_absorpt_correction_T_min 0.73587
_exptl_absorpt_correction_type multi-scan
_exptl_absorpt_process_details
;
CrysAlisPro 1.171.38.43 (Rigaku Oxford Diffraction, 2015)
Empirical absorption correction using spherical harmonics,
 implemented in SCALE3 ABSPACK scaling algorithm.
;
_exptl_crystal_colour colourless
_exptl_crystal_colour_primary colourless
_exptl_crystal_density_diffrn 1.355
_exptl_crystal_density_method 'not measured'
_exptl_crystal_description block
_exptl_crystal_F_000 592
_exptl_crystal_size_max 0.35
_exptl_crystal_size_mid 0.32
_exptl_crystal_size_min 0.21
_refine_diff_density_max 0.256
_refine_diff_density_min -0.275
_refine_diff_density_rms 0.053
_refine_ls_extinction_method none
_refine_ls_goodness_of_fit_ref 1.071
_refine_ls_hydrogen_treatment constr
_refine_ls_matrix_type full
_refine_ls_number_parameters 173
_refine_ls_number_reflns 2703
_refine_ls_number_restraints 0
_refine_ls_restrained_S_all 1.071
_refine_ls_R_factor_all 0.0331
_refine_ls_R_factor_gt 0.0312
_refine_ls_shift/su_max 0.001
_refine_ls_shift/su_mean 0.000
_refine_ls_structure_factor_coef Fsqd
_refine_ls_weighting_details 'calc w=1/[\s^2^(Fo^2^)+(0.0444P)^2^+0.3759P] where P=(Fo^2^+2Fc^2^)/3'
_refine_ls_weighting_scheme calc
_refine_ls_wR_factor_gt 0.0809
_refine_ls_wR_factor_ref 0.0824
_reflns_number_gt 2536
_reflns_number_total 2703
_reflns_threshold_expression >2sigma(I)
_cod_data_source_file c6cc09762f2.cif
_cod_data_source_block 1606072
_cod_depositor_comments 'Adding full bibliography for 7119439.cif.'
_cod_original_cell_volume 1369.13(3)
_cod_database_code 7119439
_chemical_oxdiff_formula 'C12 H20 N2 O4 S'
_chemical_oxdiff_usercomment pyb-160522-1
_reflns_odcompleteness_completeness 99.92
_reflns_odcompleteness_iscentric 1
_reflns_odcompleteness_theta 66.97
_olex2_refinement_description
;
1. Fixed Uiso
 At 1.2 times of:
  All C(H) groups, All C(H,H) groups
 At 1.5 times of:
  All C(H,H,H) groups
2.a Ternary CH refined with riding coordinates:
 C7(H7)
2.b Secondary CH2 refined with riding coordinates:
 C10(H10A,H10B), C13(H13A,H13B), C15(H15A,H15B), C16(H16A,H16B)
2.c Aromatic/amide H refined with riding coordinates:
 C11(H11), C12(H12), C17(H17), C18(H18), C19(H19)
2.d Idealised Me refined as rotating group:
 C14(H14A,H14B,H14C)
;
_olex2_submission_special_instructions 'No special instructions were received'
_oxdiff_exptl_absorpt_empirical_details
;
Empirical correction (ABSPACK) includes:
- Absorption correction using spherical harmonics
- Frame scaling
;
_oxdiff_exptl_absorpt_empirical_full_max 1.370
_oxdiff_exptl_absorpt_empirical_full_min 0.676

loop_
_space_group_symop_id
_space_group_symop_operation_xyz
1 'x, y, z'
2 '-x+1/2, y+1/2, -z+1/2'
3 '-x, -y, -z'
4 'x-1/2, -y-1/2, z-1/2'

loop_
_atom_site_label
_atom_site_type_symbol
_atom_site_fract_x
_atom_site_fract_y
_atom_site_fract_z
_atom_site_U_iso_or_equiv
_atom_site_adp_type
_atom_site_occupancy
_atom_site_calc_flag
_atom_site_refinement_flags_posn
S1 S 0.76271(4) 0.31736(4) 0.25584(2) 0.02754(11) Uani 1 d .
O2 O 0.65706(9) 0.21523(9) 0.55920(6) 0.02130(19) Uani 1 d .
O3 O 0.84187(10) 0.36314(10) 0.61222(6) 0.0286(2) Uani 1 d .
O4 O 0.54739(11) 0.40554(10) 0.64298(6) 0.0309(2) Uani 1 d .
N5 N 0.72609(11) 0.33739(11) 0.45504(7) 0.0220(2) Uani 1 d .
C6 C 0.74931(13) 0.31121(12) 0.54700(9) 0.0202(2) Uani 1 d .
C7 C 0.66793(13) 0.18891(12) 0.65488(8) 0.0195(3) Uani 1 d .
H7 H 0.7661 0.1697 0.6921 0.023 Uiso 1 calc R
C8 C 0.61434(13) 0.31501(12) 0.69493(8) 0.0191(2) Uani 1 d .
C9 C 0.64409(12) 0.32303(13) 0.79874(8) 0.0195(3) Uani 1 d .
C10 C 0.80932(13) 0.44404(13) 0.42775(9) 0.0226(3) Uani 1 d .
H10A H 0.8777 0.4828 0.4837 0.027 Uiso 1 calc R
H10B H 0.7479 0.5191 0.3952 0.027 Uiso 1 calc R
C11 C 0.58094(13) 0.43086(14) 0.83295(9) 0.0246(3) Uani 1 d .
H11 H 0.5181 0.4907 0.7911 0.029 Uiso 1 calc R
C12 C 0.73569(13) 0.23129(14) 0.86185(9) 0.0245(3) Uani 1 d .
H12 H 0.7766 0.1578 0.8397 0.029 Uiso 1 calc R
C13 C 0.88525(13) 0.38350(14) 0.36432(9) 0.0237(3) Uani 1 d .
H13A H 0.9465 0.3084 0.3970 0.028 Uiso 1 calc R
H13B H 0.9434 0.4552 0.3501 0.028 Uiso 1 calc R
C14 C 0.57742(14) 0.06108(13) 0.65387(10) 0.0249(3) Uani 1 d .
H14A H 0.4801 0.0840 0.6236 0.037 Uiso 1 calc GR
H14B H 0.5911 0.0318 0.7172 0.037 Uiso 1 calc GR
H14C H 0.6039 -0.0131 0.6202 0.037 Uiso 1 calc GR
C15 C 0.61088(13) 0.27684(14) 0.37838(9) 0.0229(3) Uani 1 d .
H15A H 0.5462 0.3502 0.3469 0.027 Uiso 1 calc R
H15B H 0.5597 0.2109 0.4040 0.027 Uiso 1 calc R
C16 C 0.66479(15) 0.20272(14) 0.30752(9) 0.0259(3) Uani 1 d .
H16A H 0.5855 0.1641 0.2580 0.031 Uiso 1 calc R
H16B H 0.7249 0.1258 0.3385 0.031 Uiso 1 calc R
C17 C 0.70303(16) 0.35871(19) 0.99083(10) 0.0375(4) Uani 1 d .
H17 H 0.7230 0.3708 1.0552 0.045 Uiso 1 calc R
C18 C 0.76533(15) 0.25038(17) 0.95799(10) 0.0329(3) Uani 1 d .
H18 H 0.8271 0.1902 1.0003 0.039 Uiso 1 calc R
C19 C 0.61115(16) 0.44926(16) 0.92866(10) 0.0331(3) Uani 1 d .
H19 H 0.5699 0.5221 0.9512 0.040 Uiso 1 calc R

loop_
_atom_site_aniso_label
_atom_site_aniso_U_11
_atom_site_aniso_U_22
_atom_site_aniso_U_33
_atom_site_aniso_U_23
_atom_site_aniso_U_13
_atom_site_aniso_U_12
S1 0.03169(19) 0.0347(2) 0.01867(17) -0.00129(12) 0.01151(13) -0.00099(13)
O2 0.0240(4) 0.0229(4) 0.0196(4) -0.0023(3) 0.0108(3) -0.0053(3)
O3 0.0290(5) 0.0346(5) 0.0214(4) -0.0031(4) 0.0070(4) -0.0113(4)
O4 0.0439(6) 0.0269(5) 0.0214(4) 0.0058(4) 0.0101(4) 0.0138(4)
N5 0.0227(5) 0.0264(5) 0.0189(5) -0.0042(4) 0.0098(4) -0.0088(4)
C6 0.0201(6) 0.0204(6) 0.0224(6) -0.0034(4) 0.0103(5) -0.0016(4)
C7 0.0206(6) 0.0205(6) 0.0188(6) 0.0015(4) 0.0083(5) 0.0004(4)
C8 0.0197(6) 0.0196(6) 0.0190(6) 0.0018(4) 0.0074(5) -0.0007(4)
C9 0.0182(6) 0.0226(6) 0.0185(6) 0.0013(4) 0.0069(5) -0.0046(4)
C10 0.0241(6) 0.0226(6) 0.0234(6) -0.0033(5) 0.0108(5) -0.0063(5)
C11 0.0238(6) 0.0281(7) 0.0248(6) -0.0008(5) 0.0120(5) -0.0046(5)
C12 0.0198(6) 0.0284(7) 0.0244(6) 0.0060(5) 0.0057(5) -0.0050(5)
C13 0.0216(6) 0.0289(6) 0.0226(6) 0.0018(5) 0.0101(5) -0.0006(5)
C14 0.0257(6) 0.0197(6) 0.0306(7) 0.0019(5) 0.0109(5) -0.0011(5)
C15 0.0212(6) 0.0270(6) 0.0208(6) -0.0030(5) 0.0071(5) -0.0060(5)
C16 0.0330(7) 0.0232(6) 0.0208(6) -0.0040(5) 0.0078(5) -0.0037(5)
C17 0.0371(8) 0.0581(10) 0.0186(6) -0.0046(6) 0.0109(6) -0.0219(7)
C18 0.0257(7) 0.0454(9) 0.0229(6) 0.0119(6) 0.0015(5) -0.0119(6)
C19 0.0367(7) 0.0409(8) 0.0290(7) -0.0096(6) 0.0205(6) -0.0127(6)

loop_
_atom_type_symbol
_atom_type_description
_atom_type_scat_dispersion_real
_atom_type_scat_dispersion_imag
_atom_type_scat_source
C C 0.0181 0.0091 'International Tables Vol C Tables 4.2.6.8 and 6.1.1.4'
H H 0.0000 0.0000 'International Tables Vol C Tables 4.2.6.8 and 6.1.1.4'
N N 0.0311 0.0180 'International Tables Vol C Tables 4.2.6.8 and 6.1.1.4'
O O 0.0492 0.0322 'International Tables Vol C Tables 4.2.6.8 and 6.1.1.4'
S S 0.3331 0.5567 'International Tables Vol C Tables 4.2.6.8 and 6.1.1.4'

loop_
_geom_angle_atom_site_label_1
_geom_angle_atom_site_label_2
_geom_angle_atom_site_label_3
_geom_angle
C13 S1 C16 97.49(6)
C6 O2 C7 115.03(9)
C6 N5 C10 119.62(10)
C6 N5 C15 124.29(10)
C10 N5 C15 115.73(10)
O3 C6 O2 122.88(11)
O3 C6 N5 125.62(11)
N5 C6 O2 111.48(10)
O2 C7 H7 110.0
O2 C7 C8 109.70(9)
O2 C7 C14 106.39(10)
C8 C7 H7 110.0
C14 C7 H7 110.0
C14 C7 C8 110.78(10)
O4 C8 C7 120.31(11)
O4 C8 C9 121.13(11)
C9 C8 C7 118.55(10)
C11 C9 C8 117.62(11)
C11 C9 C12 119.53(12)
C12 C9 C8 122.80(11)
N5 C10 H10A 109.4
N5 C10 H10B 109.4
N5 C10 C13 111.12(10)
H10A C10 H10B 108.0
C13 C10 H10A 109.4
C13 C10 H10B 109.4
C9 C11 H11 119.8
C19 C11 C9 120.43(13)
C19 C11 H11 119.8
C9 C12 H12 120.2
C18 C12 C9 119.66(13)
C18 C12 H12 120.2
S1 C13 H13A 109.3
S1 C13 H13B 109.3
C10 C13 S1 111.57(9)
C10 C13 H13A 109.3
C10 C13 H13B 109.3
H13A C13 H13B 108.0
C7 C14 H14A 109.5
C7 C14 H14B 109.5
C7 C14 H14C 109.5
H14A C14 H14B 109.5
H14A C14 H14C 109.5
H14B C14 H14C 109.5
N5 C15 H15A 109.3
N5 C15 H15B 109.3
N5 C15 C16 111.56(10)
H15A C15 H15B 108.0
C16 C15 H15A 109.3
C16 C15 H15B 109.3
S1 C16 H16A 109.1
S1 C16 H16B 109.1
C15 C16 S1 112.67(9)
C15 C16 H16A 109.1
C15 C16 H16B 109.1
H16A C16 H16B 107.8
C18 C17 H17 119.7
C18 C17 C19 120.55(13)
C19 C17 H17 119.7
C12 C18 H18 119.9
C17 C18 C12 120.10(13)
C17 C18 H18 119.9
C11 C19 C17 119.71(14)
C11 C19 H19 120.1
C17 C19 H19 120.1

loop_
_geom_bond_atom_site_label_1
_geom_bond_atom_site_label_2
_geom_bond_distance
S1 C13 1.8090(13)
S1 C16 1.8100(14)
O2 C6 1.3597(15)
O2 C7 1.4303(14)
O3 C6 1.2169(15)
O4 C8 1.2137(15)
N5 C6 1.3496(16)
N5 C10 1.4612(15)
N5 C15 1.4619(15)
C7 H7 0.9800
C7 C8 1.5243(16)
C7 C14 1.5223(16)
C8 C9 1.4936(16)
C9 C11 1.3954(18)
C9 C12 1.3971(18)
C10 H10A 0.9700
C10 H10B 0.9700
C10 C13 1.5176(17)
C11 H11 0.9300
C11 C19 1.3830(19)
C12 H12 0.9300
C12 C18 1.3907(19)
C13 H13A 0.9700
C13 H13B 0.9700
C14 H14A 0.9600
C14 H14B 0.9600
C14 H14C 0.9600
C15 H15A 0.9700
C15 H15B 0.9700
C15 C16 1.5200(17)
C16 H16A 0.9700
C16 H16B 0.9700
C17 H17 0.9300
C17 C18 1.383(2)
C17 C19 1.385(2)
C18 H18 0.9300
C19 H19 0.9300

loop_
_geom_torsion_atom_site_label_1
_geom_torsion_atom_site_label_2
_geom_torsion_atom_site_label_3
_geom_torsion_atom_site_label_4
_geom_torsion
O2 C7 C8 O4 13.87(16)
O2 C7 C8 C9 -167.10(10)
O4 C8 C9 C11 6.04(18)
O4 C8 C9 C12 -171.39(12)
N5 C10 C13 S1 62.00(12)
N5 C15 C16 S1 -58.78(13)
C6 O2 C7 C8 70.76(12)
C6 O2 C7 C14 -169.38(10)
C6 N5 C10 C13 122.96(12)
C6 N5 C15 C16 -125.22(13)
C7 O2 C6 O3 5.61(17)
C7 O2 C6 N5 -175.71(10)
C7 C8 C9 C11 -172.97(11)
C7 C8 C9 C12 9.60(17)
C8 C9 C11 C19 -175.95(11)
C8 C9 C12 C18 175.93(11)
C9 C11 C19 C17 -1.0(2)
C9 C12 C18 C17 0.77(19)
C10 N5 C6 O2 176.38(10)
C10 N5 C6 O3 -4.98(19)
C10 N5 C15 C16 61.70(14)
C11 C9 C12 C18 -1.45(18)
C12 C9 C11 C19 1.57(18)
C13 S1 C16 C15 52.77(11)
C14 C7 C8 O4 -103.28(13)
C14 C7 C8 C9 75.74(13)
C15 N5 C6 O2 3.55(17)
C15 N5 C6 O3 -177.81(12)
C15 N5 C10 C13 -63.62(14)
C16 S1 C13 C10 -54.09(10)
C18 C17 C19 C11 0.3(2)
C19 C17 C18 C12 -0.2(2)
